data_1507316
loop_
_publ_author_name
'Shi, Weifeng'
'Jiang, Nan'
'Zhang, Shiwei'
'Wu, Weiming'
'Du, Daming'
'Wang, Jianbo'

_publ_section_title
;
 Unusual reaction of beta-hydroxy alpha-diazo carbonyl compounds with
 Cl3CCN/NaH and Rh(II)-catalyzed reaction of beta-trichloroacetylamino
 alpha-diazo carbonyl compounds.
;
_journal_issue 13
_journal_name_full 'Organic letters'
_journal_page_first 2243
_journal_page_last 2246
_journal_paper_doi 10.1021/ol034550o
_journal_volume 5
_journal_year 2003
_chemical_formula_sum 'C15 H14 Cl3 N3 O3'
_chemical_formula_weight 390.64
_chemical_name_systematic
; 
 ? 
;
_space_group_IT_number 14
_symmetry_cell_setting monoclinic
_symmetry_space_group_name_Hall '-P 2ybc'
_symmetry_space_group_name_H-M 'P 1 21/c 1'
_atom_sites_solution_hydrogens 'hydrogen atoms are generated by HFIX instructions''
_atom_sites_solution_primary direct
_atom_sites_solution_secondary difmap
_audit_creation_method SHELXL-97
_cell_angle_alpha 90.00
_cell_angle_beta 94.20(3)
_cell_angle_gamma 90.00
_cell_formula_units_Z 4
_cell_length_a 10.730(2)
_cell_length_b 19.233(4)
_cell_length_c 8.9878(18)
_cell_measurement_reflns_used 10938
_cell_measurement_temperature 293(2)
_cell_measurement_theta_max 27.47
_cell_measurement_theta_min 2.12
_cell_volume 1849.8(6)
_computing_cell_refinement
'Molecular Structure Corporation (1994) MSC/AFC Diffractometer Control Software MSC, 3200 Research Forest Drive, The Woodlands, TX 77381 USA.''
_computing_data_collection
'Molecular Structure Corporation (1994) MSC/AFC Diffractometer Control Software MSC, 3200 Research Forest Drive, The Woodlands, TX 77381, USA.''
_computing_data_reduction
'Sheldrick, G. M. (1997) SHELXS97, Program for the Solution of Crystal Structure, University of Gottingen, Germany.''
_computing_molecular_graphics
'Interactive Molecular Graphics XP, Virsion 4.2 for MSDOS (1990), Siemens Analytical X-ray Instruments Inc., Madison, Wisconsin, USA.''
_computing_publication_material
'Sheldrick, G. M. (1997) SHELXL97, Program for the refinement of Crystal Structure, University of Gottingen, Germany.''
_computing_structure_refinement
'Sheldrick, G. M. (1997) SHELXL97, Program for the Refinement of Crystal Structure, University of Gottingen, Germany.''
_computing_structure_solution
'Sheldrick, G. M. (1997) SHELXS97, Program for the Solution of Crystal Structure, University of Gottingen, Germany.''
_diffrn_ambient_temperature 293(2)
_diffrn_detector_area_resol_mean '100x100 microns'
_diffrn_measured_fraction_theta_full 0.885
_diffrn_measured_fraction_theta_max 0.885
_diffrn_measurement_device_type 'Rigaku RAXIS RAPID IP'
_diffrn_measurement_method Oscillation
_diffrn_radiation_monochromator graphite
_diffrn_radiation_source 'fine-focus sealed tube'
_diffrn_radiation_type MoK\a
_diffrn_radiation_wavelength 0.71073
_diffrn_reflns_av_R_equivalents 0.0471
_diffrn_reflns_av_sigmaI/netI 0.0708
_diffrn_reflns_limit_h_max 13
_diffrn_reflns_limit_h_min -13
_diffrn_reflns_limit_k_max 24
_diffrn_reflns_limit_k_min -24
_diffrn_reflns_limit_l_max 11
_diffrn_reflns_limit_l_min -11
_diffrn_reflns_number 10938
_diffrn_reflns_theta_full 27.47
_diffrn_reflns_theta_max 27.47
_diffrn_reflns_theta_min 2.12
_exptl_absorpt_coefficient_mu 0.513
_exptl_absorpt_correction_T_max 0.857
_exptl_absorpt_correction_T_min 0.602
_exptl_absorpt_correction_type empirical
_exptl_crystal_density_diffrn 1.403
_exptl_crystal_density_method 'not measured'
_exptl_crystal_description Block
_exptl_crystal_F_000 800
_exptl_crystal_size_max 0.4
_exptl_crystal_size_mid 0.3
_exptl_crystal_size_min 0.3
_refine_diff_density_max 0.328
_refine_diff_density_min -0.298
_refine_diff_density_rms 0.052
_refine_ls_extinction_coef 0.0062(19)
_refine_ls_extinction_expression Fc^*^=kFc[1+0.001xFc^2^\l^3^/sin(2\q)]^-1/4^
_refine_ls_extinction_method SHELXL
_refine_ls_goodness_of_fit_ref 0.921
_refine_ls_hydrogen_treatment
'hydrogen coordinates ride on the coordinates of the previous atom, the isotropic U values are 1.2 OR 1.5 time over the U values of the previous atom.''
_refine_ls_matrix_type full
_refine_ls_number_parameters 222
_refine_ls_number_reflns 3757
_refine_ls_number_restraints 0
_refine_ls_restrained_S_all 0.921
_refine_ls_R_factor_all 0.1250
_refine_ls_R_factor_gt 0.0595
_refine_ls_shift/su_max 0.000
_refine_ls_shift/su_mean 0.000
_refine_ls_structure_factor_coef Fsqd
_refine_ls_weighting_details 'calc w=1/[\s^2^(Fo^2^)+(0.0919P)^2^+0.0000P] where P=(Fo^2^+2Fc^2^)/3'
_refine_ls_weighting_scheme calc
_refine_ls_wR_factor_gt 0.1599
_refine_ls_wR_factor_ref 0.1799
_reflns_number_gt 1659
_reflns_number_total 3757
_reflns_threshold_expression >2sigma(I)
_cod_data_source_file ol034550osi20030329_110605.cif
_cod_data_source_block 7a
_cod_depositor_comments
;
The following automatic conversions were performed:

'_symmetry_cell_setting' value 'Monoclinic' changed to 'monoclinic'
according to /home/saulius/struct/CIF-dictionaries/cif_core.dic
dictionary named 'cif_core.dic' version 2.4.1 from
2010-06-29.

'_exptl_absorpt_correction_type' value 'Empirical'
changed to 'empirical' according to
/home/saulius/struct/CIF-dictionaries/cif_core.dic dictionary named
'cif_core.dic' version 2.4.1 from 2010-06-29.

Automatic conversion script
Id: cif_fix_values 1715 2011-07-08 13:25:40Z adriana 
;
_cod_original_sg_symbol_H-M P2(1)/c
_cod_database_code 1507316

loop_
_symmetry_equiv_pos_as_xyz
'x, y, z'
'-x, y+1/2, -z+1/2'
'-x, -y, -z'
'x, -y-1/2, z-1/2'

loop_
_atom_site_label
_atom_site_type_symbol
_atom_site_fract_x
_atom_site_fract_y
_atom_site_fract_z
_atom_site_U_iso_or_equiv
_atom_site_adp_type
_atom_site_occupancy
_atom_site_symmetry_multiplicity
_atom_site_calc_flag
_atom_site_refinement_flags
Cl1 Cl 0.79905(12) 0.17119(6) 0.97556(11) 0.1017(5) Uani 1 1 d .
Cl2 Cl 1.03062(12) 0.10942(9) 1.07957(14) 0.1264(6) Uani 1 1 d .
Cl3 Cl 0.79949(18) 0.03353(7) 1.09360(16) 0.1490(8) Uani 1 1 d .
O1 O 0.7697(3) 0.18623(15) 1.2840(3) 0.0933(9) Uani 1 1 d .
O2 O 0.8699(3) -0.00967(14) 1.6023(4) 0.0939(9) Uani 1 1 d .
O3 O 0.6731(3) 0.01399(13) 1.6695(3) 0.0851(8) Uani 1 1 d .
N1 N 0.9253(3) 0.11720(18) 1.3794(3) 0.0655(8) Uani 1 1 d .
N2 N 0.6998(3) 0.14452(16) 1.6162(3) 0.0641(8) Uani 1 1 d .
N3 N 0.6195(4) 0.1794(2) 1.6382(4) 0.0933(11) Uani 1 1 d .
C1 C 0.7852(4) 0.0317(2) 1.6217(4) 0.0685(10) Uani 1 1 d .
C2 C 0.7965(3) 0.10522(19) 1.5942(4) 0.0617(9) Uani 1 1 d .
C3 C 0.9093(3) 0.13998(18) 1.5336(4) 0.0633(9) Uani 1 1 d .
H3 H 0.8924 0.1901 1.5300 0.076 Uiso 1 1 calc R
C4 C 1.0304(3) 0.13003(19) 1.6259(4) 0.0645(9) Uani 1 1 d .
H4 H 1.0659 0.0859 1.6307 0.077 Uiso 1 1 calc R
C5 C 1.0891(3) 0.1812(2) 1.7009(4) 0.0706(10) Uani 1 1 d .
H5 H 1.0499 0.2244 1.6952 0.085 Uiso 1 1 calc R
C6 C 1.2103(3) 0.17807(19) 1.7931(4) 0.0656(9) Uani 1 1 d .
C7 C 1.2423(4) 0.2337(2) 1.8927(5) 0.0942(14) Uani 1 1 d .
H7 H 1.1880 0.2710 1.8996 0.113 Uiso 1 1 calc R
C8 C 1.3556(4) 0.2322(3) 1.9805(6) 0.1073(17) Uani 1 1 d .
H8 H 1.3753 0.2687 2.0458 0.129 Uiso 1 1 calc R
C9 C 1.4373(5) 0.1789(3) 1.9727(5) 0.1027(15) Uani 1 1 d .
H9 H 1.5109 0.1786 2.0340 0.123 Uiso 1 1 calc R
C10 C 1.4117(4) 0.1255(3) 1.8746(6) 0.0955(14) Uani 1 1 d .
H10 H 1.4690 0.0897 1.8658 0.115 Uiso 1 1 calc R
C11 C 1.2973(4) 0.1254(2) 1.7872(5) 0.0753(10) Uani 1 1 d .
H11 H 1.2796 0.0883 1.7227 0.090 Uiso 1 1 calc R
C12 C 0.8505(3) 0.14387(18) 1.2689(4) 0.0595(9) Uani 1 1 d .
C13 C 0.8697(3) 0.11578(16) 1.1096(4) 0.0611(9) Uani 1 1 d .
C14 C 0.6493(5) -0.0591(3) 1.6946(8) 0.129(2) Uani 1 1 d .
H14A H 0.6898 -0.0867 1.6217 0.155 Uiso 1 1 calc R
H14B H 0.6847 -0.0722 1.7931 0.155 Uiso 1 1 calc R
C15 C 0.5183(6) -0.0733(3) 1.6831(8) 0.156(3) Uani 1 1 d .
H15A H 0.5048 -0.1218 1.7013 0.235 Uiso 1 1 calc R
H15B H 0.4837 -0.0615 1.5849 0.235 Uiso 1 1 calc R
H15C H 0.4783 -0.0462 1.7556 0.235 Uiso 1 1 calc R
HN1 H 0.956(3) 0.0794(17) 1.360(3) 0.047(9) Uiso 1 1 d .

loop_
_atom_site_aniso_label
_atom_site_aniso_U_11
_atom_site_aniso_U_22
_atom_site_aniso_U_33
_atom_site_aniso_U_23
_atom_site_aniso_U_13
_atom_site_aniso_U_12
Cl1 0.1335(10) 0.1090(9) 0.0607(6) 0.0080(5) -0.0055(6) 0.0296(7)
Cl2 0.0909(8) 0.2116(16) 0.0798(8) 0.0006(8) 0.0278(7) 0.0395(9)
Cl3 0.258(2) 0.0789(8) 0.1160(11) -0.0312(7) 0.0545(12) -0.0623(10)
O1 0.110(2) 0.097(2) 0.0719(18) -0.0192(15) -0.0053(16) 0.0462(18)
O2 0.092(2) 0.0805(19) 0.111(2) 0.0106(16) 0.0214(18) 0.0209(16)
O3 0.0720(17) 0.0796(19) 0.105(2) 0.0151(15) 0.0124(16) 0.0033(14)
N1 0.076(2) 0.069(2) 0.0516(17) 0.0030(15) 0.0060(16) 0.0165(17)
N2 0.0543(18) 0.073(2) 0.0643(18) 0.0020(15) 0.0023(15) 0.0049(17)
N3 0.087(3) 0.086(3) 0.109(3) 0.006(2) 0.016(2) 0.012(2)
C1 0.063(2) 0.087(3) 0.057(2) 0.0025(19) 0.0087(19) 0.010(2)
C2 0.064(2) 0.071(2) 0.0500(19) 0.0001(16) 0.0018(17) 0.0086(19)
C3 0.066(2) 0.066(2) 0.057(2) 0.0012(17) -0.0011(18) 0.0079(18)
C4 0.074(2) 0.054(2) 0.067(2) -0.0004(17) 0.0130(19) -0.0016(17)
C5 0.070(2) 0.070(2) 0.072(2) 0.0008(19) 0.012(2) 0.0021(19)
C6 0.059(2) 0.074(2) 0.066(2) 0.0011(18) 0.0148(18) -0.0132(19)
C7 0.081(3) 0.100(3) 0.104(3) -0.028(3) 0.019(3) -0.013(2)
C8 0.068(3) 0.147(5) 0.108(4) -0.052(3) 0.008(3) -0.022(3)
C9 0.078(3) 0.135(4) 0.095(4) -0.009(3) 0.003(3) -0.027(3)
C10 0.074(3) 0.100(3) 0.112(4) 0.009(3) 0.007(3) -0.002(2)
C11 0.074(3) 0.068(2) 0.085(3) 0.004(2) 0.012(2) -0.011(2)
C12 0.066(2) 0.059(2) 0.054(2) -0.0018(16) 0.0046(18) 0.0037(18)
C13 0.071(2) 0.053(2) 0.060(2) 0.0018(15) 0.0105(17) 0.0063(16)
C14 0.110(4) 0.099(4) 0.181(6) 0.038(4) 0.024(4) -0.008(3)
C15 0.151(6) 0.127(5) 0.182(6) 0.037(4) -0.049(5) -0.049(4)

loop_
_atom_type_symbol
_atom_type_description
_atom_type_scat_dispersion_real
_atom_type_scat_dispersion_imag
_atom_type_scat_source
C C 0.0033 0.0016 'International Tables Vol C Tables 4.2.6.8 and 6.1.1.4'
H H 0.0000 0.0000 'International Tables Vol C Tables 4.2.6.8 and 6.1.1.4'
N N 0.0061 0.0033 'International Tables Vol C Tables 4.2.6.8 and 6.1.1.4'
O O 0.0106 0.0060 'International Tables Vol C Tables 4.2.6.8 and 6.1.1.4'
Cl Cl 0.1484 0.1585 'International Tables Vol C Tables 4.2.6.8 and 6.1.1.4'

loop_
_geom_angle_atom_site_label_1
_geom_angle_atom_site_label_2
_geom_angle_atom_site_label_3
_geom_angle
C1 O3 C14 117.7(3)
C12 N1 C3 118.7(3)
N3 N2 C2 177.7(4)
O2 C1 O3 124.6(4)
O2 C1 C2 122.5(4)
O3 C1 C2 112.9(3)
N2 C2 C1 117.5(3)
N2 C2 C3 117.4(3)
C1 C2 C3 124.9(3)
N1 C3 C4 109.0(3)
N1 C3 C2 110.9(3)
C4 C3 C2 115.2(3)
C5 C4 C3 123.1(3)
C4 C5 C6 127.9(4)
C11 C6 C7 116.3(4)
C11 C6 C5 124.9(3)
C7 C6 C5 118.7(4)
C8 C7 C6 120.0(4)
C9 C8 C7 121.7(5)
C8 C9 C10 120.1(5)
C9 C10 C11 119.0(5)
C6 C11 C10 122.8(4)
O1 C12 N1 125.2(3)
O1 C12 C13 118.9(3)
N1 C12 C13 116.0(3)
C12 C13 Cl1 110.1(2)
C12 C13 Cl3 107.6(2)
Cl1 C13 Cl3 109.4(2)
C12 C13 Cl2 111.1(2)
Cl1 C13 Cl2 108.50(19)
Cl3 C13 Cl2 110.07(19)
C15 C14 O3 111.0(5)

loop_
_geom_bond_atom_site_label_1
_geom_bond_atom_site_label_2
_geom_bond_distance
Cl1 C13 1.740(3)
Cl2 C13 1.771(4)
Cl3 C13 1.754(4)
O1 C12 1.204(4)
O2 C1 1.229(4)
O3 C1 1.350(4)
O3 C14 1.450(5)
N1 C12 1.333(4)
N1 C3 1.476(4)
N2 N3 1.121(4)
N2 C2 1.310(5)
C1 C2 1.443(5)
C2 C3 1.518(5)
C3 C4 1.502(5)
C4 C5 1.326(5)
C5 C6 1.492(5)
C6 C11 1.381(5)
C6 C7 1.420(5)
C7 C8 1.401(6)
C8 C9 1.353(6)
C9 C10 1.369(6)
C10 C11 1.408(6)
C12 C13 1.558(5)
C14 C15 1.429(7)

loop_
_geom_hbond_atom_site_label_D
_geom_hbond_atom_site_label_H
_geom_hbond_atom_site_label_A
_geom_hbond_distance_DH
_geom_hbond_distance_HA
_geom_hbond_distance_DA
_geom_hbond_angle_DHA
_geom_hbond_site_symmetry_A
N1 HN1 O2 0.82(3) 2.30(3) 3.013(4) 145(3) 3_758

loop_
_geom_torsion_atom_site_label_1
_geom_torsion_atom_site_label_2
_geom_torsion_atom_site_label_3
_geom_torsion_atom_site_label_4
_geom_torsion
C14 O3 C1 O2 -2.3(6)
C14 O3 C1 C2 177.4(4)
N3 N2 C2 C1 123(10)
N3 N2 C2 C3 -60(10)
O2 C1 C2 N2 178.9(3)
O3 C1 C2 N2 -0.8(4)
O2 C1 C2 C3 2.4(5)
O3 C1 C2 C3 -177.3(3)
C12 N1 C3 C4 -155.4(3)
C12 N1 C3 C2 76.8(4)
N2 C2 C3 N1 -111.0(3)
C1 C2 C3 N1 65.5(4)
N2 C2 C3 C4 124.7(3)
C1 C2 C3 C4 -58.9(4)
N1 C3 C4 C5 123.4(4)
C2 C3 C4 C5 -111.2(4)
C3 C4 C5 C6 -178.6(3)
C4 C5 C6 C11 16.9(6)
C4 C5 C6 C7 -164.9(4)
C11 C6 C7 C8 -1.4(6)
C5 C6 C7 C8 -179.8(4)
C6 C7 C8 C9 0.5(7)
C7 C8 C9 C10 1.6(8)
C8 C9 C10 C11 -2.7(7)
C7 C6 C11 C10 0.4(6)
C5 C6 C11 C10 178.7(4)
C9 C10 C11 C6 1.7(6)
C3 N1 C12 O1 0.6(6)
C3 N1 C12 C13 -178.1(3)
O1 C12 C13 Cl1 17.8(4)
N1 C12 C13 Cl1 -163.4(3)
O1 C12 C13 Cl3 -101.4(3)
N1 C12 C13 Cl3 77.4(3)
O1 C12 C13 Cl2 138.0(3)
N1 C12 C13 Cl2 -43.2(4)
C1 O3 C14 C15 -155.8(5)
